data_4329938
loop_
_publ_author_name
'Prisca K. Eckert'
'Viktoria H. Gessner'
'Michael Knorr'
'Carsten Strohmann'

_publ_contact_author_address
;Anorganische Chemie
Technische Universit\"at Dortmund
Otto-Hahn-Stra\&se
44227 Dortmund
Germany
;
_publ_contact_author_email carsten.strohmann@tu-dortmund.de
_publ_contact_author_fax '0049 231 755 3807'
_publ_contact_author_name 'Strohmann, Carsten'
_publ_contact_author_phone '0049 231 755 3813'
_publ_section_title
;
 Formation of Specific Configurations at Stereogenic Nitrogen Centers upon
 Their Coordination to Zinc and Mercury
;
_journal_name_full 'Inorganic Chemistry'
_journal_page_first 8516
_journal_page_last 8523
_journal_paper_doi 10.1021/ic301089h
_journal_volume 51
_journal_year 2012
_chemical_absolute_configuration syn
_chemical_formula_moiety 'C10 H22 Br2 Hg N2'
_chemical_formula_sum 'C10 H22 Br2 Hg N2'
_chemical_formula_weight 530.71
_chemical_name_systematic
; 
 ? 
;
_space_group_IT_number 19
_symmetry_cell_setting orthorhombic
_symmetry_space_group_name_Hall 'P 2ac 2ab'
_symmetry_space_group_name_H-M 'P 21 21 21'
_atom_sites_solution_hydrogens geom
_atom_sites_solution_primary direct
_atom_sites_solution_secondary difmap
_audit_creation_method SHELXL-97
_cell_angle_alpha 90.00
_cell_angle_beta 90.00
_cell_angle_gamma 90.00
_cell_formula_units_Z 4
_cell_length_a 9.9374(6)
_cell_length_b 11.5949(6)
_cell_length_c 12.8313(6)
_cell_measurement_reflns_used 2912
_cell_measurement_temperature 173(2)
_cell_measurement_theta_max 25.99
_cell_measurement_theta_min 2.37
_cell_volume 1478.46(14)
_computing_cell_refinement
;
        CrysAlisPro, Oxford Diffraction Ltd.,
        Version 1.171.33.55 (release 05-01-2010 CrysAlis171 .NET)
        (compiled Jan  5 2010,16:28:46)
;
_computing_data_collection
;
        CrysAlisPro, Oxford Diffraction Ltd.,
        Version 1.171.33.55 (release 05-01-2010 CrysAlis171 .NET)
        (compiled Jan  5 2010,16:28:46)
;
_computing_data_reduction
;
        CrysAlisPro, Oxford Diffraction Ltd.,
        Version 1.171.33.55 (release 05-01-2010 CrysAlis171 .NET)
        (compiled Jan  5 2010,16:28:46)
;
_computing_structure_refinement 'SHELXL-97 (Sheldrick, 1997)'
_computing_structure_solution 'SHELXS-97 (Sheldrick, 1990)'
_diffrn_ambient_temperature 173(2)
_diffrn_measured_fraction_theta_full 1.000
_diffrn_measured_fraction_theta_max 1.000
_diffrn_measurement_device_type 'Xcalibur, Sapphire3'
_diffrn_measurement_method '\w scans'
_diffrn_radiation_monochromator graphite
_diffrn_radiation_source 'fine-focus sealed tube'
_diffrn_radiation_type MoK\a
_diffrn_radiation_wavelength 0.71073
_diffrn_reflns_av_R_equivalents 0.0323
_diffrn_reflns_av_sigmaI/netI 0.0449
_diffrn_reflns_limit_h_max 12
_diffrn_reflns_limit_h_min -12
_diffrn_reflns_limit_k_max 14
_diffrn_reflns_limit_k_min -13
_diffrn_reflns_limit_l_max 15
_diffrn_reflns_limit_l_min -15
_diffrn_reflns_number 8125
_diffrn_reflns_theta_full 25.99
_diffrn_reflns_theta_max 25.99
_diffrn_reflns_theta_min 2.37
_exptl_absorpt_coefficient_mu 15.792
_exptl_absorpt_correction_T_max 0.1443
_exptl_absorpt_correction_T_min 0.1443
_exptl_absorpt_correction_type multi-scan
_exptl_absorpt_process_details
;
        CrysAlisPro, Oxford Diffraction Ltd.,
        Version 1.171.33.55 (release 05-01-2010 CrysAlis171 .NET)
        (compiled Jan  5 2010,16:28:46)
        empirical absorption correction using spherical harmonics,
 implemented in SCALE3 ABSPACK scaling algorithm.
;
_exptl_crystal_colour colourless
_exptl_crystal_density_diffrn 2.384
_exptl_crystal_description blocks
_exptl_crystal_F_000 984
_exptl_crystal_size_max 0.20
_exptl_crystal_size_mid 0.20
_exptl_crystal_size_min 0.20
_refine_diff_density_max 3.678
_refine_diff_density_min -0.707
_refine_diff_density_rms 0.497
_refine_ls_abs_structure_details 'Flack H D (1983), Acta Cryst. A39, 876-881'
_refine_ls_abs_structure_Flack -0.01(4)
_refine_ls_extinction_method none
_refine_ls_goodness_of_fit_ref 1.027
_refine_ls_hydrogen_treatment constr
_refine_ls_matrix_type full
_refine_ls_number_parameters 140
_refine_ls_number_reflns 2912
_refine_ls_number_restraints 0
_refine_ls_restrained_S_all 1.027
_refine_ls_R_factor_all 0.0706
_refine_ls_R_factor_gt 0.0644
_refine_ls_shift/su_max 0.000
_refine_ls_shift/su_mean 0.000
_refine_ls_structure_factor_coef Fsqd
_refine_ls_weighting_details 'calc w=1/[\s^2^(Fo^2^)+(0.1005P)^2^+0.0000P] where P=(Fo^2^+2Fc^2^)/3'
_refine_ls_weighting_scheme calc
_refine_ls_wR_factor_gt 0.1522
_refine_ls_wR_factor_ref 0.1540
_reflns_number_gt 2384
_reflns_number_total 2912
_reflns_threshold_expression >2sigma(I)
_cod_data_source_file ic301089h_si_001_6.cif
_cod_data_source_block 1116
_cod_database_code 4329938

loop_
_symmetry_equiv_pos_as_xyz
'x, y, z'
'-x+1/2, -y, z+1/2'
'x+1/2, -y+1/2, -z'
'-x, y+1/2, -z+1/2'

loop_
_atom_site_label
_atom_site_type_symbol
_atom_site_fract_x
_atom_site_fract_y
_atom_site_fract_z
_atom_site_U_iso_or_equiv
_atom_site_adp_type
_atom_site_occupancy
_atom_site_symmetry_multiplicity
_atom_site_calc_flag
_atom_site_refinement_flags
Hg1 Hg 0.92458(7) 0.98727(5) 0.61934(4) 0.0457(2) Uani 1 1 d .
Br1 Br 1.02638(18) 0.99713(19) 0.44112(12) 0.0549(4) Uani 1 1 d .
Br2 Br 1.0193(2) 0.9706(2) 0.79945(14) 0.0626(6) Uani 1 1 d .
N1 N 0.7383(15) 1.1197(12) 0.6222(13) 0.050(4) Uani 1 1 d .
N2 N 0.7323(15) 0.8653(12) 0.6093(13) 0.046(3) Uani 1 1 d .
C6 C 0.3585(17) 0.9380(15) 0.6478(13) 0.045(4) Uani 1 1 d .
H6A H 0.3565 0.9424 0.7248 0.054 Uiso 1 1 calc R
H6B H 0.2765 0.8972 0.6243 0.054 Uiso 1 1 calc R
C8 C 0.6151(18) 0.9339(15) 0.6392(11) 0.047(4) Uani 1 1 d .
H8 H 0.6186 0.9412 0.7168 0.056 Uiso 1 1 calc R
C4 C 0.4921(18) 1.1212(14) 0.6317(17) 0.048(4) Uani 1 1 d .
H4A H 0.4937 1.1990 0.5998 0.057 Uiso 1 1 calc R
H4B H 0.4951 1.1309 0.7083 0.057 Uiso 1 1 calc R
C7 C 0.4800(17) 0.8731(13) 0.6136(17) 0.044(4) Uani 1 1 d .
H7A H 0.4748 0.8608 0.5373 0.053 Uiso 1 1 calc R
H7B H 0.4794 0.7963 0.6473 0.053 Uiso 1 1 calc R
C1 C 0.744(2) 1.1702(19) 0.7277(15) 0.056(5) Uani 1 1 d .
H1A H 0.6845 1.2372 0.7314 0.084 Uiso 1 1 calc R
H1B H 0.8369 1.1944 0.7428 0.084 Uiso 1 1 calc R
H1C H 0.7159 1.1125 0.7790 0.084 Uiso 1 1 calc R
C2 C 0.768(2) 1.2113(15) 0.5439(17) 0.057(5) Uani 1 1 d .
H2A H 0.7815 1.1758 0.4754 0.085 Uiso 1 1 calc R
H2B H 0.8499 1.2527 0.5644 0.085 Uiso 1 1 calc R
H2C H 0.6925 1.2654 0.5406 0.085 Uiso 1 1 calc R
C5 C 0.3610(16) 1.0606(14) 0.6016(13) 0.046(4) Uani 1 1 d .
H5A H 0.2833 1.1052 0.6282 0.055 Uiso 1 1 calc R
H5B H 0.3536 1.0564 0.5247 0.055 Uiso 1 1 calc R
C3 C 0.6149(18) 1.0550(14) 0.5968(11) 0.046(4) Uani 1 1 d .
H3 H 0.6103 1.0489 0.5192 0.056 Uiso 1 1 calc R
C9 C 0.724(2) 0.8223(17) 0.5028(16) 0.058(5) Uani 1 1 d .
H9A H 0.6590 0.7590 0.4995 0.087 Uiso 1 1 calc R
H9B H 0.8128 0.7944 0.4808 0.087 Uiso 1 1 calc R
H9C H 0.6952 0.8848 0.4565 0.087 Uiso 1 1 calc R
C10 C 0.759(2) 0.7669(18) 0.6789(18) 0.065(6) Uani 1 1 d .
H10A H 0.7634 0.7941 0.7512 0.097 Uiso 1 1 calc R
H10B H 0.8442 0.7307 0.6597 0.097 Uiso 1 1 calc R
H10C H 0.6857 0.7104 0.6723 0.097 Uiso 1 1 calc R

loop_
_atom_site_aniso_label
_atom_site_aniso_U_11
_atom_site_aniso_U_22
_atom_site_aniso_U_33
_atom_site_aniso_U_23
_atom_site_aniso_U_13
_atom_site_aniso_U_12
Hg1 0.0446(3) 0.0477(3) 0.0447(3) 0.0004(3) 0.0015(3) 0.0003(3)
Br1 0.0569(9) 0.0599(10) 0.0477(8) -0.0027(10) 0.0093(7) -0.0046(9)
Br2 0.0601(11) 0.0797(15) 0.0482(9) 0.0008(10) -0.0057(8) 0.0082(10)
N1 0.059(10) 0.047(7) 0.043(8) 0.006(7) -0.001(9) -0.001(6)
N2 0.054(9) 0.044(7) 0.042(8) 0.006(7) 0.017(8) 0.007(6)
C6 0.041(9) 0.048(8) 0.045(9) -0.004(7) 0.000(7) 0.006(7)
C8 0.058(11) 0.055(9) 0.026(7) 0.003(7) -0.003(7) -0.009(8)
C4 0.044(9) 0.054(9) 0.046(10) 0.005(9) -0.001(9) 0.009(7)
C7 0.046(9) 0.042(7) 0.045(9) -0.009(8) -0.007(9) -0.011(6)
C1 0.050(12) 0.059(11) 0.060(11) -0.011(9) 0.007(9) -0.012(9)
C2 0.051(11) 0.042(9) 0.077(14) 0.003(9) 0.006(10) -0.005(8)
C5 0.038(8) 0.049(8) 0.051(10) -0.001(8) 0.002(7) -0.003(7)
C3 0.061(11) 0.046(8) 0.032(8) 0.000(6) -0.009(7) -0.005(7)
C9 0.054(12) 0.056(11) 0.064(12) -0.005(9) -0.004(9) 0.009(9)
C10 0.066(14) 0.050(10) 0.078(14) 0.011(10) -0.002(11) 0.010(9)

loop_
_atom_type_symbol
_atom_type_description
_atom_type_scat_dispersion_real
_atom_type_scat_dispersion_imag
_atom_type_scat_source
C C 0.0033 0.0016 'International Tables Vol C Tables 4.2.6.8 and 6.1.1.4'
H H 0.0000 0.0000 'International Tables Vol C Tables 4.2.6.8 and 6.1.1.4'
N N 0.0061 0.0033 'International Tables Vol C Tables 4.2.6.8 and 6.1.1.4'
Br Br -0.2901 2.4595 'International Tables Vol C Tables 4.2.6.8 and 6.1.1.4'
Hg Hg -2.3894 9.2266 'International Tables Vol C Tables 4.2.6.8 and 6.1.1.4'

loop_
_geom_angle_atom_site_label_1
_geom_angle_atom_site_label_2
_geom_angle_atom_site_label_3
_geom_angle
N2 Hg1 N1 76.3(4)
N2 Hg1 Br2 107.8(4)
N1 Hg1 Br2 108.9(4)
N2 Hg1 Br1 107.6(4)
N1 Hg1 Br1 107.2(4)
Br2 Hg1 Br1 134.05(6)
C1 N1 C3 116.0(14)
C1 N1 C2 109.1(15)
C3 N1 C2 112.2(15)
C1 N1 Hg1 103.6(12)
C3 N1 Hg1 108.2(10)
C2 N1 Hg1 106.9(11)
C9 N2 C8 112.8(15)
C9 N2 C10 108.3(15)
C8 N2 C10 113.8(14)
C9 N2 Hg1 107.3(12)
C8 N2 Hg1 107.6(10)
C10 N2 Hg1 106.6(13)
C7 C6 C5 109.9(14)
C7 C6 H6A 109.7
C5 C6 H6A 109.7
C7 C6 H6B 109.7
C5 C6 H6B 109.7
H6A C6 H6B 108.2
N2 C8 C3 114.4(13)
N2 C8 C7 112.7(13)
C3 C8 C7 110.2(14)
N2 C8 H8 106.3
C3 C8 H8 106.3
C7 C8 H8 106.3
C3 C4 C5 112.3(14)
C3 C4 H4A 109.1
C5 C4 H4A 109.1
C3 C4 H4B 109.1
C5 C4 H4B 109.1
H4A C4 H4B 107.9
C6 C7 C8 114.2(13)
C6 C7 H7A 108.7
C8 C7 H7A 108.7
C6 C7 H7B 108.7
C8 C7 H7B 108.7
H7A C7 H7B 107.6
N1 C1 H1A 109.5
N1 C1 H1B 109.5
H1A C1 H1B 109.5
N1 C1 H1C 109.5
H1A C1 H1C 109.5
H1B C1 H1C 109.5
N1 C2 H2A 109.5
N1 C2 H2B 109.5
H2A C2 H2B 109.5
N1 C2 H2C 109.5
H2A C2 H2C 109.5
H2B C2 H2C 109.5
C6 C5 C4 109.9(14)
C6 C5 H5A 109.7
C4 C5 H5A 109.7
C6 C5 H5B 109.7
C4 C5 H5B 109.7
H5A C5 H5B 108.2
N1 C3 C4 110.4(13)
N1 C3 C8 113.2(13)
C4 C3 C8 111.6(14)
N1 C3 H3 107.1
C4 C3 H3 107.1
C8 C3 H3 107.1
N2 C9 H9A 109.5
N2 C9 H9B 109.5
H9A C9 H9B 109.5
N2 C9 H9C 109.5
H9A C9 H9C 109.5
H9B C9 H9C 109.5
N2 C10 H10A 109.5
N2 C10 H10B 109.5
H10A C10 H10B 109.5
N2 C10 H10C 109.5
H10A C10 H10C 109.5
H10B C10 H10C 109.5

loop_
_geom_bond_atom_site_label_1
_geom_bond_atom_site_label_2
_geom_bond_distance
Hg1 N2 2.381(15)
Hg1 N1 2.406(14)
Hg1 Br2 2.5027(19)
Hg1 Br1 2.5032(17)
N1 C1 1.48(3)
N1 C3 1.47(2)
N1 C2 1.49(2)
N2 C9 1.46(3)
N2 C8 1.46(2)
N2 C10 1.47(2)
C6 C7 1.49(2)
C6 C5 1.54(2)
C6 H6A 0.9900
C6 H6B 0.9900
C8 C3 1.51(2)
C8 C7 1.55(2)
C8 H8 1.0000
C4 C3 1.51(2)
C4 C5 1.53(2)
C4 H4A 0.9900
C4 H4B 0.9900
C7 H7A 0.9900
C7 H7B 0.9900
C1 H1A 0.9800
C1 H1B 0.9800
C1 H1C 0.9800
C2 H2A 0.9800
C2 H2B 0.9800
C2 H2C 0.9800
C5 H5A 0.9900
C5 H5B 0.9900
C3 H3 1.0000
C9 H9A 0.9800
C9 H9B 0.9800
C9 H9C 0.9800
C10 H10A 0.9800
C10 H10B 0.9800
C10 H10C 0.9800
